data_4127017
loop_
_publ_author_name
'Wang, Zhao-Yang'
'Wang, Meng-Qi'
'Li, Yan-Ling'
'Luo, Peng'
'Jia, Tong-Tong'
'Huang, Ren-Wu'
'Zang, Shuang-Quan'
'Mak, Thomas C. W.'

_publ_section_title
;
 Atomically Precise Site-Specific Tailoring and Directional Assembly of
 Superatomic Silver Nanoclusters.
;
_journal_name_full 'Journal of the American Chemical Society'
_journal_paper_doi 10.1021/jacs.7b11338
_journal_year 2018
_chemical_formula_moiety '0.5(C152 H216 Ag28 B120 N16 S24)'
_chemical_formula_sum 'C76 H108 Ag14 B60 N8 S12'
_chemical_formula_weight 3677.20
_chemical_name_systematic
;
 ?
;
_space_group_crystal_system tetragonal
_space_group_IT_number 88
_space_group_name_Hall '-I 4ad'
_space_group_name_H-M_alt 'I 41/a'
_symmetry_space_group_name_Hall '-I 4ad'
_symmetry_space_group_name_H-M 'I 41/a :2'
_atom_sites_solution_hydrogens geom
_atom_sites_solution_primary direct
_audit_creation_date 2017-10-21
_audit_creation_method
;
Olex2 1.2
(compiled 2017.08.10 svn.r3458 for OlexSys, GUI svn.r5381)
;
_cell_angle_alpha 90
_cell_angle_beta 90
_cell_angle_gamma 90
_cell_formula_units_Z 4
_cell_length_a 27.1757(3)
_cell_length_b 27.1757(3)
_cell_length_c 26.6358(5)
_cell_measurement_reflns_used 8311
_cell_measurement_temperature 150.00(10)
_cell_measurement_theta_max 72.3520
_cell_measurement_theta_min 2.3260
_cell_volume 19671.0(5)
_computing_cell_refinement 'CrysAlisPro 1.171.39.27b (Rigaku OD, 2015)'
_computing_data_collection 'CrysAlisPro 1.171.39.27b (Rigaku OD, 2015)'
_computing_data_reduction 'CrysAlisPro 1.171.39.27b (Rigaku OD, 2015)'
_computing_molecular_graphics 'Olex2 (Dolomanov et al., 2009)'
_computing_publication_material 'Olex2 (Dolomanov et al., 2009)'
_computing_structure_refinement 'ShelXL (Sheldrick, 2015)'
_computing_structure_solution 'ShelXS (Sheldrick, 2008)'
_diffrn_ambient_environment N~2~
_diffrn_ambient_temperature 150.00(10)
_diffrn_detector 'CCD plate'
_diffrn_measured_fraction_theta_full 0.988
_diffrn_measured_fraction_theta_max 0.992
_diffrn_measurement_details
;
List of Runs (angles in degrees, time in seconds):

  # Type    Start    End  Width  t~exp~   \w     \q     \k     \f   Frames
--------------------------------------------------------------------------
  1  \w      9.00 129.00   0.50    5.00    --   45.50  57.00  30.00  240
  2  \w     93.00 176.00   0.50   30.00    --  100.10  82.00  90.00  166
  3  \w     88.00 189.00   0.50   30.00    --  100.10  82.00   0.00  202
  4  \w     47.00 137.00   0.50   30.00    --  100.10 -61.00 -60.00  180
;
_diffrn_measurement_device 'four-circle diffractometer'
_diffrn_measurement_device_type 'XtaLAB AFC12 (RINC): Kappa single'
_diffrn_measurement_method '\w scans'
_diffrn_orient_matrix_type 'CrysAlisPro convention (1999,Acta A55,543-557)'
_diffrn_orient_matrix_UB_11 0.0236613000
_diffrn_orient_matrix_UB_12 0.0126564000
_diffrn_orient_matrix_UB_13 0.0509127000
_diffrn_orient_matrix_UB_21 -0.0059871000
_diffrn_orient_matrix_UB_22 -0.0538779000
_diffrn_orient_matrix_UB_23 0.0168953000
_diffrn_orient_matrix_UB_31 0.0511791000
_diffrn_orient_matrix_UB_32 -0.0122778000
_diffrn_orient_matrix_UB_33 -0.0216177000
_diffrn_radiation_monochromator graphite
_diffrn_radiation_probe x-ray
_diffrn_radiation_type CuK\a
_diffrn_radiation_wavelength 1.54184
_diffrn_reflns_av_R_equivalents 0.0376
_diffrn_reflns_av_unetI/netI 0.0538
_diffrn_reflns_Laue_measured_fraction_full 0.988
_diffrn_reflns_Laue_measured_fraction_max 0.992
_diffrn_reflns_limit_h_max 32
_diffrn_reflns_limit_h_min -28
_diffrn_reflns_limit_k_max 26
_diffrn_reflns_limit_k_min -32
_diffrn_reflns_limit_l_max 31
_diffrn_reflns_limit_l_min -20
_diffrn_reflns_number 23428
_diffrn_reflns_point_group_measured_fraction_full 0.988
_diffrn_reflns_point_group_measured_fraction_max 0.992
_diffrn_reflns_theta_full 67.684
_diffrn_reflns_theta_max 67.489
_diffrn_reflns_theta_min 2.323
_diffrn_source 'fine-focus sealed X-ray tube'
_diffrn_source_type 'Enhance (Cu) X-ray Source'
_exptl_absorpt_coefficient_mu 12.307
_exptl_absorpt_correction_T_max 0.815
_exptl_absorpt_correction_T_min 0.647
_exptl_absorpt_correction_type analytical
_exptl_absorpt_process_details
;
CrysAlisPro 1.171.39.27b (Rigaku Oxford Diffraction, 2015)
Analytical numeric absorption correction using a multifaceted crystal
            model based on expressions derived by R.C. Clark & J.S. Reid.
(Clark, R. C. & Reid, J. S. (1995). Acta Cryst. A51, 887-897)
Empirical absorption correction using spherical harmonics,
 implemented in SCALE3 ABSPACK scaling algorithm.
;
_exptl_crystal_colour 'light yellow'
_exptl_crystal_colour_modifier light
_exptl_crystal_colour_primary yellow
_exptl_crystal_density_diffrn 1.242
_exptl_crystal_description block
_exptl_crystal_F_000 7080
_exptl_crystal_size_max 0.095
_exptl_crystal_size_mid 0.082
_exptl_crystal_size_min 0.04
_platon_squeeze_details 'TITL hy_pl I 41/a R = 0.08'
_refine_diff_density_max 1.977
_refine_diff_density_min -0.938
_refine_diff_density_rms 0.147
_refine_ls_extinction_method none
_refine_ls_goodness_of_fit_ref 0.996
_refine_ls_hydrogen_treatment constr
_refine_ls_matrix_type full
_refine_ls_number_parameters 411
_refine_ls_number_reflns 8780
_refine_ls_number_restraints 126
_refine_ls_restrained_S_all 1.036
_refine_ls_R_factor_all 0.0792
_refine_ls_R_factor_gt 0.0644
_refine_ls_shift/su_max 0.001
_refine_ls_shift/su_mean 0.000
_refine_ls_structure_factor_coef Fsqd
_refine_ls_weighting_details
;
 w=1/[\s^2^(Fo^2^)+(0.1511P)^2^]
 where P=(Fo^2^+2Fc^2^)/3
;
_refine_ls_weighting_scheme calc
_refine_ls_wR_factor_gt 0.1984
_refine_ls_wR_factor_ref 0.2099
_reflns_Friedel_coverage 0.000
_reflns_number_gt 6029
_reflns_number_total 8780
_reflns_threshold_expression 'I > 2\s(I)'
_cod_data_source_file ja7b11338_si_009.cif
_cod_data_source_block hy
_cod_original_cell_volume 19671.0(6)
_cod_database_code 4127017
_shelxl_version_number 2013-2
_chemical_oxdiff_formula 'C76 H108 N8 S12 Ag14 B60'
_shelx_space_group_comment
;
The symmetry employed for this shelxl refinement is uniquely defined
by the following loop, which should always be used as a source of
symmetry information in preference to the above space-group names.
They are only intended as comments.
;
_shelx_estimated_absorpt_t_max 0.639
_shelx_estimated_absorpt_t_min 0.388
_reflns_odcompleteness_completeness 99.18
_reflns_odcompleteness_iscentric 1
_reflns_odcompleteness_theta 66.97
_olex2_refinement_description
;
1. Fixed Uiso
 At 1.2 times of:
  All B(H) groups, All B(H,H) groups, All C(H) groups
2. Shared sites
{B16A, C20B}
{B15B, C20A}
{B15A, C19B}
{B16B, C19A}
{B5, C17}
{B6, C18}
3. Uiso/Uaniso restraints and constraints
Uanis(C11) \\sim Ueq, Uanis(C10) \\sim Ueq: with sigma of 0.01 and sigma for
terminal atoms of 0.02
Uanis(B15A) \\sim Ueq, Uanis(B15B) \\sim Ueq, Uanis(B13) \\sim Ueq, Uanis(B9)
\\sim Ueq, Uanis(B7) \\sim Ueq, Uanis(B11) \\sim Ueq, Uanis(B16B) \\sim Ueq,
Uanis(B16A) \\sim Ueq, Uanis(B14) \\sim Ueq, Uanis(B10) \\sim Ueq, Uanis(B8)
\\sim Ueq, Uanis(B12) \\sim Ueq, Uanis(B5) \\sim Ueq, Uanis(B6) \\sim Ueq,
Uanis(B4) \\sim Ueq, Uanis(B3) \\sim Ueq, Uanis(B1) \\sim Ueq, Uanis(B2) \\sim
Ueq: with sigma of 0.01 and sigma for terminal atoms of 0.02
Uanis(C8) \\sim Ueq: with sigma of 0.005 and sigma for terminal atoms of 0.01
Uanis(B16A) = Uanis(C20B)
Uanis(B15B) = Uanis(C20A)
Uanis(B15A) = Uanis(C19B)
Uanis(B16B) = Uanis(C19A)
Uanis(C17) = Uanis(B5)
Uanis(C18) = Uanis(B6)
4. Others
 Fixed Sof: S1(0.5) S2(0.5) S3B(0.5) S3A(0.5) S4B(0.5) S4A(0.5) C17(0.5)
 C18(0.5) C19B(0.5) C19A(0.5) C20A(0.5) C20B(0.5) H3B(0.5) H3A(0.5) H4B(0.5)
 H4A(0.5) B5(0.5) H5A(0.5) B6(0.5) H6(0.5) H7A(0.5) H7B(0.5) H9A(0.5) H9B(0.5)
 H13B(0.5) H13A(0.5) H14B(0.5) H14A(0.5) B15B(0.5) H15B(0.5) B15A(0.5)
 H15A(0.5) B16B(0.5) H16B(0.5) B16A(0.5) H16A(0.5)
5.a Aromatic/amide H refined with riding coordinates:
 C1(H1), C2(H2), C4(H4), C5(H5), C7(H7), C8(H8), C10(H10), C11(H11), C13(H13),
 C14(H14), C15(H15), C16(H16)
5.b Boron cage BH refined with riding coordinates:
 B1(H1A), B2(H2A), B3(H3B), B3(H3A), B4(H4B), B4(H4A), B5(H5A), B6(H6),
 B7(H7A), B7(H7B), B8(H8A), B9(H9A), B9(H9B), B10(H10A), B11(H11A), B12(H12),
 B13(H13B), B13(H13A), B14(H14B), B14(H14A), B15B(H15B), B15A(H15A), B16B(H16B),
  B16A(H16A)
;
_olex2_submission_original_sample_id SCAM-4
_olex2_submission_special_instructions 'No special instructions were received'
_oxdiff_exptl_absorpt_empirical_details
;
Empirical correction (ABSPACK) includes:
- Absorption correction using spherical harmonics
- Frame scaling
- Detector area scaling
;
_oxdiff_exptl_absorpt_empirical_full_max 1.433
_oxdiff_exptl_absorpt_empirical_full_min 0.788

loop_
_space_group_symop_operation_xyz
'x, y, z'
'-y+3/4, x+1/4, z+1/4'
'-x, -y+1/2, z'
'y+1/4, -x+1/4, z+1/4'
'x+1/2, y+1/2, z+1/2'
'-y+5/4, x+3/4, z+3/4'
'-x+1/2, -y+1, z+1/2'
'y+3/4, -x+3/4, z+3/4'
'-x, -y, -z'
'y-3/4, -x-1/4, -z-1/4'
'x, y-1/2, -z'
'-y-1/4, x-1/4, -z-1/4'
'-x+1/2, -y+1/2, -z+1/2'
'y-1/4, -x+1/4, -z+1/4'
'x+1/2, y, -z+1/2'
'-y+1/4, x+1/4, -z+1/4'

loop_
_atom_site_label
_atom_site_type_symbol
_atom_site_fract_x
_atom_site_fract_y
_atom_site_fract_z
_atom_site_U_iso_or_equiv
_atom_site_adp_type
_atom_site_occupancy
_atom_site_site_symmetry_order
_atom_site_calc_flag
_atom_site_refinement_flags_posn
_atom_site_refinement_flags_adp
_atom_site_refinement_flags_occupancy
_atom_site_disorder_assembly
_atom_site_disorder_group
Ag1 Ag 0.07201(2) 0.25506(2) 0.12486(2) 0.05388(17) Uani 1 1 d . . . . .
Ag2 Ag 0.0000 0.2500 0.05143(2) 0.05351(19) Uani 1 2 d S T P A .
Ag3 Ag 0.08643(2) 0.17683(2) 0.04414(2) 0.0759(2) Uani 1 1 d . . . . .
Ag4 Ag 0.07128(2) 0.33750(2) 0.04269(2) 0.0746(2) Uani 1 1 d . . . . .
S1 S -0.00586(12) 0.31815(11) -0.01123(13) 0.0623(7) Uani 0.5 1 d . . . A 1
S2 S -0.06805(12) 0.24510(12) -0.00937(14) 0.0671(8) Uani 0.5 1 d . . . A 2
S3B S 0.01126(12) 0.11890(11) 0.19747(12) 0.0598(7) Uani 0.5 1 d . . . B 2
S3A S 0.07978(12) 0.12656(12) 0.12418(13) 0.0644(7) Uani 0.5 1 d . . . B 1
S4B S 0.00959(13) 0.11631(11) 0.05774(12) 0.0653(7) Uani 0.5 1 d . . . B 2
S4A S -0.05628(12) 0.10819(11) 0.12383(13) 0.0636(7) Uani 0.5 1 d . . . B 1
N1 N 0.1264(2) 0.3829(2) -0.0023(2) 0.0736(15) Uani 1 1 d . . . . .
N2 N 0.3769(2) 0.6172(2) -0.2439(2) 0.0787(16) Uani 1 1 d . . . . .
C1 C 0.1371(3) 0.4294(3) 0.0108(3) 0.084(2) Uani 1 1 d . . . . .
H1 H 0.1211 0.4432 0.0392 0.101 Uiso 1 1 calc R . . . .
C2 C 0.1700(3) 0.4574(3) -0.0149(3) 0.087(2) Uani 1 1 d . . . . .
H2 H 0.1762 0.4902 -0.0041 0.105 Uiso 1 1 calc R . . . .
C3 C 0.1942(3) 0.4397(3) -0.0556(3) 0.081(2) Uani 1 1 d . . . . .
C4 C 0.1846(3) 0.3916(3) -0.0679(4) 0.100(3) Uani 1 1 d . . . . .
H4 H 0.2014 0.3765 -0.0951 0.120 Uiso 1 1 calc R . . . .
C5 C 0.1499(3) 0.3649(3) -0.0400(3) 0.094(2) Uani 1 1 d . . . . .
H5 H 0.1435 0.3318 -0.0495 0.113 Uiso 1 1 calc R . . . .
C6 C 0.2271(3) 0.4704(3) -0.0861(4) 0.096(3) Uani 1 1 d . . . . .
C7 C 0.2170(4) 0.5206(4) -0.0934(4) 0.119(4) Uani 1 1 d . . . . .
H7 H 0.1885 0.5347 -0.0785 0.143 Uiso 1 1 calc R . . . .
C8 C 0.2479(4) 0.5496(5) -0.1218(4) 0.121(3) Uani 1 1 d . U . . .
H8 H 0.2423 0.5841 -0.1240 0.146 Uiso 1 1 calc R . . . .
C9 C 0.2882(3) 0.5280(3) -0.1478(4) 0.102(3) Uani 1 1 d . . . . .
C10 C 0.2975(5) 0.4807(5) -0.1386(5) 0.137(4) Uani 1 1 d . U . . .
H10 H 0.3264 0.4665 -0.1526 0.165 Uiso 1 1 calc R . . . .
C11 C 0.2681(5) 0.4522(5) -0.1106(5) 0.138(4) Uani 1 1 d . U . . .
H11 H 0.2757 0.4182 -0.1074 0.166 Uiso 1 1 calc R . . . .
C12 C 0.3189(3) 0.5577(3) -0.1814(3) 0.085(2) Uani 1 1 d . . . . .
C13 C 0.3231(3) 0.6095(3) -0.1741(3) 0.090(2) Uani 1 1 d . . . . .
H13 H 0.3064 0.6252 -0.1471 0.107 Uiso 1 1 calc R . . . .
C14 C 0.3514(3) 0.6363(3) -0.2066(3) 0.086(2) Uani 1 1 d . . . . .
H14 H 0.3528 0.6709 -0.2020 0.103 Uiso 1 1 calc R . . . .
C15 C 0.3705(4) 0.5695(3) -0.2521(4) 0.104(3) Uani 1 1 d . . . . .
H15 H 0.3865 0.5552 -0.2803 0.124 Uiso 1 1 calc R . . . .
C16 C 0.3423(3) 0.5396(3) -0.2225(4) 0.106(3) Uani 1 1 d . . . . .
H16 H 0.3391 0.5057 -0.2308 0.127 Uiso 1 1 calc R . . . .
C17 C -0.0034(4) 0.2894(5) -0.0725(4) 0.116(3) Uani 0.5 1 d . . . A 1
C18 C -0.0403(5) 0.2469(4) -0.0715(4) 0.112(3) Uani 0.5 1 d . . . A 2
C19B C 0.0192(4) 0.0566(4) 0.1685(4) 0.100(3) Uani 0.5 1 d . . . B 2
C19A C 0.0600(5) 0.0622(4) 0.1269(4) 0.110(3) Uani 0.5 1 d . . . B 1
C20A C -0.0210(5) 0.0519(5) 0.1279(4) 0.113(3) Uani 0.5 1 d . . . B 1
C20B C 0.0181(5) 0.0570(5) 0.0867(6) 0.128(4) Uani 0.5 1 d . . . B 2
B1 B 0.0417(6) 0.2514(6) -0.1584(6) 0.144(5) Uani 1 1 d . U . . .
H1A H 0.0722 0.2517 -0.1866 0.172 Uiso 1 1 calc R . . . .
B2 B -0.0022(7) 0.2903(7) -0.1611(7) 0.163(6) Uani 1 1 d . U . . .
H2A H -0.0032 0.3172 -0.1928 0.195 Uiso 1 1 calc R . . . .
B3 B 0.0390(6) 0.2966(6) -0.1181(5) 0.130(5) Uani 1 1 d . U . . .
H3B H 0.0645 0.3289 -0.1196 0.156 Uiso 0.5 1 calc R . . A 2
H3A H 0.0645 0.3289 -0.1196 0.156 Uiso 0.5 1 calc R . . A 1
B4 B -0.0461(6) 0.2889(6) -0.1168(5) 0.128(4) Uani 1 1 d . U . . .
H4B H -0.0773 0.3158 -0.1173 0.153 Uiso 0.5 1 calc R . . A 2
H4A H -0.0773 0.3158 -0.1173 0.153 Uiso 0.5 1 calc R . . A 1
B5 B -0.0034(4) 0.2894(5) -0.0725(4) 0.116(3) Uani 0.5 1 d . U . A 2
H5A H -0.0055 0.3173 -0.0417 0.139 Uiso 0.5 1 calc R . . A 2
B6 B -0.0403(5) 0.2469(4) -0.0715(4) 0.112(3) Uani 0.5 1 d . U . A 1
H6 H -0.0679 0.2446 -0.0404 0.134 Uiso 0.5 1 calc R . . A 1
B7 B -0.0151(6) 0.0104(5) 0.1727(6) 0.133(4) Uani 1 1 d . U . . .
H7A H -0.0429 0.0075 0.2036 0.159 Uiso 0.5 1 calc R . . B 1
H7B H -0.0429 0.0075 0.2036 0.159 Uiso 0.5 1 calc R . . B 2
B8 B 0.0313(5) -0.0264(5) 0.1702(6) 0.124(4) Uani 1 1 d . U . . .
H8A H 0.0357 -0.0553 0.1999 0.149 Uiso 1 1 calc R . . . .
B9 B 0.0644(5) 0.0205(4) 0.1734(5) 0.116(4) Uani 1 1 d . U . . .
H9A H 0.0904 0.0244 0.2057 0.139 Uiso 0.5 1 calc R . . B 1
H9B H 0.0904 0.0244 0.2057 0.139 Uiso 0.5 1 calc R . . B 2
B10 B 0.0714(7) -0.0226(7) 0.1262(6) 0.144(5) Uani 1 1 d . U . . .
H10A H 0.1041 -0.0477 0.1245 0.173 Uiso 1 1 calc R . . . .
B11 B -0.0075(7) -0.0352(6) 0.1284(6) 0.144(5) Uani 1 1 d . U . . .
H11A H -0.0297 -0.0699 0.1292 0.173 Uiso 1 1 calc R . . . .
B12 B 0.0298(6) -0.0294(6) 0.0862(7) 0.147(5) Uani 1 1 d . U . . .
H12 H 0.0325 -0.0594 0.0575 0.176 Uiso 1 1 calc R . . . .
B13 B -0.0172(5) 0.0079(4) 0.0843(5) 0.102(3) Uani 1 1 d . U . . .
H13B H -0.0461 0.0038 0.0547 0.123 Uiso 0.5 1 calc R . . B 2
H13A H -0.0461 0.0038 0.0547 0.123 Uiso 0.5 1 calc R . . B 1
B14 B 0.0671(5) 0.0203(4) 0.0837(5) 0.122(4) Uani 1 1 d . U . . .
H14B H 0.0957 0.0245 0.0537 0.146 Uiso 0.5 1 calc R . . B 2
H14A H 0.0957 0.0245 0.0537 0.146 Uiso 0.5 1 calc R . . B 1
B15B B -0.0210(5) 0.0519(5) 0.1279(4) 0.113(3) Uani 0.5 1 d . U . B 2
H15B H -0.0535 0.0772 0.1276 0.136 Uiso 0.5 1 calc R . . B 2
B15A B 0.0192(4) 0.0566(4) 0.1685(4) 0.100(3) Uani 0.5 1 d . U . B 1
H15A H 0.0153 0.0874 0.1962 0.120 Uiso 0.5 1 calc R . . B 1
B16B B 0.0600(5) 0.0622(4) 0.1269(4) 0.110(3) Uani 0.5 1 d . U . B 2
H16B H 0.0857 0.0945 0.1258 0.132 Uiso 0.5 1 calc R . . B 2
B16A B 0.0181(5) 0.0570(5) 0.0867(6) 0.128(4) Uani 0.5 1 d . U . B 1
H16A H 0.0128 0.0870 0.0583 0.154 Uiso 0.5 1 calc R . . B 1

loop_
_atom_site_aniso_label
_atom_site_aniso_U_11
_atom_site_aniso_U_22
_atom_site_aniso_U_33
_atom_site_aniso_U_23
_atom_site_aniso_U_13
_atom_site_aniso_U_12
Ag1 0.0424(2) 0.0515(3) 0.0677(3) -0.00068(18) 0.00110(18) -0.00094(15)
Ag2 0.0509(3) 0.0487(3) 0.0610(3) 0.000 0.000 0.0003(2)
Ag3 0.0772(4) 0.0623(3) 0.0881(4) -0.0124(2) 0.0165(3) 0.0127(2)
Ag4 0.0702(3) 0.0697(3) 0.0839(4) 0.0083(2) 0.0130(2) -0.0145(2)
S1 0.0686(18) 0.0489(14) 0.0695(18) 0.0035(13) -0.0007(14) 0.0013(12)
S2 0.0632(17) 0.0617(18) 0.076(2) -0.0057(14) -0.0128(15) -0.0010(13)
S3B 0.0616(17) 0.0482(14) 0.0696(17) 0.0005(13) -0.0011(13) 0.0019(12)
S3A 0.0577(16) 0.0533(15) 0.0822(19) -0.0006(14) -0.0008(15) 0.0054(12)
S4B 0.077(2) 0.0510(15) 0.0682(18) -0.0032(13) 0.0052(15) 0.0037(14)
S4A 0.0620(17) 0.0503(15) 0.0784(18) 0.0043(14) 0.0013(15) -0.0004(12)
N1 0.065(3) 0.074(4) 0.082(4) 0.018(3) 0.007(3) -0.008(3)
N2 0.062(3) 0.081(4) 0.093(4) 0.016(3) 0.016(3) -0.007(3)
C1 0.097(5) 0.066(4) 0.088(5) 0.006(4) 0.026(4) -0.015(4)
C2 0.097(6) 0.068(4) 0.096(5) 0.002(4) 0.014(5) -0.018(4)
C3 0.066(4) 0.070(4) 0.109(6) 0.030(4) 0.002(4) -0.008(3)
C4 0.095(6) 0.080(5) 0.125(7) 0.009(5) 0.030(5) -0.013(4)
C5 0.097(6) 0.087(5) 0.098(6) 0.016(5) 0.020(5) -0.015(4)
C6 0.075(5) 0.079(5) 0.136(7) 0.032(5) 0.047(5) 0.008(4)
C7 0.094(6) 0.108(7) 0.155(9) 0.045(7) 0.043(6) 0.002(5)
C8 0.116(5) 0.116(5) 0.132(5) 0.008(4) 0.022(4) -0.002(4)
C9 0.090(6) 0.069(5) 0.148(8) 0.038(5) 0.048(6) 0.003(4)
C10 0.124(7) 0.128(7) 0.159(7) 0.030(6) 0.062(6) 0.005(6)
C11 0.131(7) 0.108(6) 0.176(8) 0.027(6) 0.051(6) -0.003(6)
C12 0.063(4) 0.077(5) 0.115(6) 0.022(4) 0.029(4) -0.004(3)
C13 0.087(5) 0.080(5) 0.102(6) 0.022(4) 0.035(4) -0.001(4)
C14 0.074(4) 0.071(4) 0.112(6) 0.017(4) 0.029(4) -0.008(4)
C15 0.107(6) 0.080(5) 0.124(7) 0.004(5) 0.054(6) -0.010(5)
C16 0.098(6) 0.075(5) 0.144(8) 0.006(5) 0.046(6) -0.008(4)
C17 0.109(6) 0.134(7) 0.105(6) -0.036(6) -0.010(5) -0.002(6)
C18 0.136(7) 0.078(5) 0.122(6) -0.003(5) 0.037(6) 0.009(5)
C19B 0.081(5) 0.098(6) 0.121(6) -0.038(5) 0.007(5) -0.007(4)
C19A 0.135(7) 0.087(5) 0.107(6) -0.013(5) 0.013(5) -0.038(5)
C20A 0.126(7) 0.118(7) 0.095(5) -0.019(5) -0.014(5) 0.053(6)
C20B 0.116(7) 0.104(6) 0.166(8) 0.055(6) -0.014(6) -0.005(5)
B1 0.155(9) 0.139(9) 0.136(8) 0.001(7) 0.048(7) 0.004(7)
B2 0.161(10) 0.167(10) 0.161(9) 0.047(8) -0.001(8) -0.001(8)
B3 0.152(9) 0.134(8) 0.104(7) 0.011(6) 0.023(6) -0.047(7)
B4 0.143(8) 0.148(8) 0.092(6) 0.009(6) -0.024(6) 0.051(7)
B5 0.109(6) 0.134(7) 0.105(6) -0.036(6) -0.010(5) -0.002(6)
B6 0.136(7) 0.078(5) 0.122(6) -0.003(5) 0.037(6) 0.009(5)
B7 0.139(8) 0.095(6) 0.164(8) 0.029(6) 0.055(7) -0.003(6)
B8 0.108(7) 0.123(7) 0.141(8) 0.051(6) 0.003(6) -0.002(6)
B9 0.130(7) 0.077(5) 0.140(7) 0.001(5) -0.051(6) 0.021(5)
B10 0.141(8) 0.153(9) 0.139(8) 0.009(7) 0.004(7) 0.055(7)
B11 0.176(9) 0.117(8) 0.139(8) 0.026(7) -0.008(7) -0.050(7)
B12 0.139(8) 0.138(8) 0.162(9) -0.060(7) 0.003(7) -0.007(7)
B13 0.120(7) 0.063(5) 0.124(7) -0.014(5) -0.039(6) -0.003(5)
B14 0.148(8) 0.087(6) 0.132(7) -0.010(5) 0.056(6) 0.024(6)
B15B 0.126(7) 0.118(7) 0.095(5) -0.019(5) -0.014(5) 0.053(6)
B15A 0.081(5) 0.098(6) 0.121(6) -0.038(5) 0.007(5) -0.007(4)
B16B 0.135(7) 0.087(5) 0.107(6) -0.013(5) 0.013(5) -0.038(5)
B16A 0.116(7) 0.104(6) 0.166(8) 0.055(6) -0.014(6) -0.005(5)

loop_
_atom_type_symbol
_atom_type_description
_atom_type_scat_dispersion_real
_atom_type_scat_dispersion_imag
_atom_type_scat_source
C C 0.0181 0.0091 'International Tables Vol C Tables 4.2.6.8 and 6.1.1.4'
H H 0.0000 0.0000 'International Tables Vol C Tables 4.2.6.8 and 6.1.1.4'
Ag Ag 0.1306 4.2820 'International Tables Vol C Tables 4.2.6.8 and 6.1.1.4'
B B 0.0090 0.0039 'International Tables Vol C Tables 4.2.6.8 and 6.1.1.4'
N N 0.0311 0.0180 'International Tables Vol C Tables 4.2.6.8 and 6.1.1.4'
S S 0.3331 0.5567 'International Tables Vol C Tables 4.2.6.8 and 6.1.1.4'

loop_
_exptl_crystal_face_index_h
_exptl_crystal_face_index_k
_exptl_crystal_face_index_l
_exptl_crystal_face_perp_dist
-5 -16 6 0.0625
-16 7 6 0.0293
16 1 -8 0.0285
-2 18 -3 0.0074
8 -15 0 0.0666
11 12 -6 0.0090
-14 9 5 0.0211
7 12 11 0.0234
6 0 16 0.0378
2 -11 13 0.0324
-8 -11 -10 0.0666
-1 4 -17 0.0223
-3 10 -14 0.0072

loop_
_geom_angle_atom_site_label_1
_geom_angle_atom_site_label_2
_geom_angle_atom_site_label_3
_geom_angle
_geom_angle_site_symmetry_1
_geom_angle_site_symmetry_3
Ag1 Ag1 Ag1 90.0 16 14
Ag1 Ag1 Ag2 59.888(12) 16 14
Ag1 Ag1 Ag2 59.888(12) 14 14
Ag1 Ag1 Ag3 123.80(2) 16 .
Ag1 Ag1 Ag3 123.04(2) 14 16
Ag1 Ag1 Ag3 62.387(18) 16 16
Ag1 Ag1 Ag3 63.886(19) 14 .
Ag1 Ag1 Ag4 123.25(2) 16 14
Ag1 Ag1 Ag4 61.836(18) 16 .
Ag1 Ag1 Ag4 64.861(19) 14 14
Ag1 Ag1 Ag4 122.53(2) 14 .
Ag2 Ag1 Ag1 60.075(12) . 14
Ag2 Ag1 Ag1 60.075(12) . 16
Ag2 Ag1 Ag2 89.94(2) . 14
Ag2 Ag1 Ag3 63.791(15) . .
Ag2 Ag1 Ag3 63.176(14) 14 16
Ag2 Ag1 Ag3 123.708(18) 14 .
Ag2 Ag1 Ag3 122.398(17) . 16
Ag2 Ag1 Ag4 124.898(18) . 14
Ag2 Ag1 Ag4 62.459(14) . .
Ag2 Ag1 Ag4 121.688(16) 14 .
Ag2 Ag1 Ag4 63.530(15) 14 14
Ag3 Ag1 Ag3 171.96(2) . 16
Ag3 Ag1 Ag4 88.627(19) 16 .
Ag3 Ag1 Ag4 90.903(19) . 14
Ag3 Ag1 Ag4 90.390(19) . .
Ag4 Ag1 Ag3 89.00(2) 14 16
Ag4 Ag1 Ag4 172.09(2) 14 .
S3B Ag1 Ag1 118.14(7) 16 14
S3B Ag1 Ag1 116.13(7) 16 16
S3B Ag1 Ag2 85.04(7) 16 .
S3B Ag1 Ag2 174.82(7) 16 14
S3B Ag1 Ag3 54.84(7) 16 .
S3B Ag1 Ag3 118.72(7) 16 16
S3B Ag1 Ag4 54.59(7) 16 .
S3B Ag1 Ag4 120.61(7) 16 14
S3A Ag1 Ag1 173.52(8) 16 14
S3A Ag1 Ag1 83.56(8) 16 16
S3A Ag1 Ag2 116.67(8) 16 .
S3A Ag1 Ag2 115.67(8) 16 14
S3A Ag1 Ag3 120.58(8) 16 .
S3A Ag1 Ag3 52.94(8) 16 16
S3A Ag1 Ag4 54.67(8) 16 .
S3A Ag1 Ag4 118.32(8) 16 14
S3A Ag1 S4A 96.76(11) 16 16
S4B Ag1 Ag1 118.67(8) 16 16
S4B Ag1 Ag1 118.87(8) 16 14
S4B Ag1 Ag2 178.02(8) 16 .
S4B Ag1 Ag2 88.09(8) 16 14
S4B Ag1 Ag3 117.52(8) 16 .
S4B Ag1 Ag3 56.46(8) 16 16
S4B Ag1 Ag4 118.60(8) 16 .
S4B Ag1 Ag4 54.15(8) 16 14
S4B Ag1 S3B 96.93(11) 16 16
S4A Ag1 Ag1 89.67(8) 16 14
S4A Ag1 Ag1 179.00(8) 16 16
S4A Ag1 Ag2 119.15(8) 16 14
S4A Ag1 Ag2 120.50(8) 16 .
S4A Ag1 Ag3 56.83(8) 16 .
S4A Ag1 Ag3 117.07(8) 16 16
S4A Ag1 Ag4 55.77(8) 16 14
S4A Ag1 Ag4 119.11(8) 16 .
Ag1 Ag2 Ag1 60.034(12) 3 16
Ag1 Ag2 Ag1 60.034(12) . 16
Ag1 Ag2 Ag1 60.034(12) 3 14
Ag1 Ag2 Ag1 89.95(2) 16 14
Ag1 Ag2 Ag1 90.17(2) 3 .
Ag1 Ag2 Ag1 60.036(12) . 14
Ag1 Ag2 Ag3 123.404(19) 3 .
Ag1 Ag2 Ag3 62.508(14) 3 3
Ag1 Ag2 Ag3 122.474(18) 14 3
Ag1 Ag2 Ag3 62.509(14) . .
Ag1 Ag2 Ag3 63.393(14) 16 3
Ag1 Ag2 Ag3 122.475(18) 16 .
Ag1 Ag2 Ag3 63.395(14) 14 .
Ag1 Ag2 Ag3 123.403(19) . 3
Ag1 Ag2 Ag4 122.457(18) 3 .
Ag1 Ag2 Ag4 64.550(14) 3 3
Ag1 Ag2 Ag4 62.593(13) 14 3
Ag1 Ag2 Ag4 64.546(14) . .
Ag1 Ag2 Ag4 124.574(19) 16 3
Ag1 Ag2 Ag4 62.592(13) 16 .
Ag1 Ag2 Ag4 124.573(19) 14 .
Ag1 Ag2 Ag4 122.461(18) . 3
Ag3 Ag2 Ag3 172.78(3) . 3
Ag4 Ag2 Ag3 88.648(13) . 3
Ag4 Ag2 Ag3 90.806(13) . .
Ag4 Ag2 Ag3 88.648(13) 3 .
Ag4 Ag2 Ag3 90.806(13) 3 3
Ag4 Ag2 Ag4 171.31(3) . 3
S1 Ag2 Ag1 176.83(8) . 14
S1 Ag2 Ag1 118.68(7) . .
S1 Ag2 Ag1 176.83(8) 3 16
S1 Ag2 Ag1 86.95(8) 3 14
S1 Ag2 Ag1 117.61(7) 3 .
S1 Ag2 Ag1 117.61(7) . 3
S1 Ag2 Ag1 118.68(7) 3 3
S1 Ag2 Ag1 86.95(8) . 16
S1 Ag2 Ag3 55.34(7) . 3
S1 Ag2 Ag3 118.98(8) . .
S1 Ag2 Ag3 55.34(7) 3 .
S1 Ag2 Ag3 118.98(8) 3 3
S1 Ag2 Ag4 118.84(7) . 3
S1 Ag2 Ag4 118.84(7) 3 .
S1 Ag2 Ag4 54.30(7) . .
S1 Ag2 Ag4 54.29(7) 3 3
S1 Ag2 S1 96.16(15) . 3
S2 Ag2 Ag1 117.67(8) . 14
S2 Ag2 Ag1 86.05(9) 3 .
S2 Ag2 Ag1 176.22(9) . .
S2 Ag2 Ag1 117.67(8) 3 16
S2 Ag2 Ag1 117.80(8) . 16
S2 Ag2 Ag1 176.22(9) 3 3
S2 Ag2 Ag1 86.05(9) . 3
S2 Ag2 Ag1 117.80(8) 3 14
S2 Ag2 Ag3 119.73(8) 3 3
S2 Ag2 Ag3 54.64(8) 3 .
S2 Ag2 Ag3 119.73(8) . .
S2 Ag2 Ag3 54.64(8) . 3
S2 Ag2 Ag4 117.72(8) 3 3
S2 Ag2 Ag4 55.62(8) 3 .
S2 Ag2 Ag4 55.61(8) . 3
S2 Ag2 Ag4 117.72(8) . .
S2 Ag2 S2 97.73(17) 3 .
Ag1 Ag3 Ag1 53.729(15) . 14
Ag1 Ag3 Ag2 53.701(15) . .
Ag2 Ag3 Ag1 53.430(15) . 14
S1 Ag3 Ag1 78.24(7) 3 14
S1 Ag3 Ag1 104.53(7) 3 .
S1 Ag3 Ag2 51.02(7) 3 .
S1 Ag3 S4A 155.08(10) 3 16
S2 Ag3 Ag1 103.67(8) 3 14
S2 Ag3 Ag1 78.06(8) 3 .
S2 Ag3 Ag2 50.43(7) 3 .
S2 Ag3 S3B 54.47(10) 3 16
S2 Ag3 S4B 115.09(11) 3 .
S3B Ag3 Ag1 52.07(7) 16 .
S3B Ag3 Ag1 105.34(7) 16 14
S3B Ag3 Ag2 77.39(7) 16 .
S3B Ag3 S4B 153.00(10) 16 .
S3A Ag3 Ag1 50.81(7) . 14
S3A Ag3 Ag1 76.93(7) . .
S3A Ag3 Ag2 103.88(7) . .
S3A Ag3 S1 115.93(10) . 3
S3A Ag3 S4A 56.64(10) . 16
S4B Ag3 Ag1 103.43(7) . .
S4B Ag3 Ag1 49.82(7) . 14
S4B Ag3 Ag2 78.11(7) . .
S4A Ag3 Ag1 51.74(7) 16 .
S4A Ag3 Ag1 80.31(7) 16 14
S4A Ag3 Ag2 105.35(7) 16 .
N2 Ag3 Ag1 153.93(17) 12_655 .
N2 Ag3 Ag1 144.08(16) 12_655 14
N2 Ag3 Ag2 147.11(17) 12_655 .
N2 Ag3 S1 99.22(19) 12_655 3
N2 Ag3 S2 105.60(18) 12_655 3
N2 Ag3 S3B 108.45(17) 12_655 16
N2 Ag3 S3A 102.23(18) 12_655 .
N2 Ag3 S4B 98.29(17) 12_655 .
N2 Ag3 S4A 105.59(19) 12_655 16
Ag1 Ag4 Ag1 53.304(15) 16 .
Ag1 Ag4 Ag2 53.876(15) 16 .
Ag2 Ag4 Ag1 52.995(15) . .
S1 Ag4 Ag1 79.70(7) . 16
S1 Ag4 Ag1 104.30(7) . .
S1 Ag4 Ag2 51.43(7) . .
S1 Ag4 S3A 151.97(10) . 16
S1 Ag4 S4A 116.12(10) . 3
S2 Ag4 Ag1 103.78(7) 3 16
S2 Ag4 Ag1 76.06(8) 3 .
S2 Ag4 Ag2 50.32(7) 3 .
S2 Ag4 S3B 53.62(10) 3 16
S3B Ag4 Ag1 103.80(7) 16 16
S3B Ag4 Ag1 50.73(7) 16 .
S3B Ag4 Ag2 76.95(7) 16 .
S3A Ag4 Ag1 49.69(7) 16 .
S3A Ag4 Ag1 75.53(7) 16 16
S3A Ag4 Ag2 102.32(7) 16 .
S3A Ag4 S4A 56.08(10) 16 3
S4B Ag4 Ag1 104.27(7) 3 .
S4B Ag4 Ag1 51.08(7) 3 16
S4B Ag4 Ag2 80.03(7) 3 .
S4B Ag4 S2 118.05(11) 3 3
S4B Ag4 S3B 153.50(10) 3 16
S4A Ag4 Ag1 52.03(7) 3 16
S4A Ag4 Ag1 80.17(7) 3 .
S4A Ag4 Ag2 105.79(7) 3 .
N1 Ag4 Ag1 138.57(15) . .
N1 Ag4 Ag1 154.15(17) . 16
N1 Ag4 Ag2 150.61(17) . .
N1 Ag4 S1 110.43(17) . .
N1 Ag4 S2 101.84(18) . 3
N1 Ag4 S3B 94.10(17) . 16
N1 Ag4 S3A 97.55(17) . 16
N1 Ag4 S4B 112.39(17) . 3
N1 Ag4 S4A 103.24(18) . 3
Ag2 S1 Ag3 73.64(9) . 3
Ag2 S1 Ag4 74.27(9) . .
Ag4 S1 Ag3 110.48(12) . 3
C17 S1 Ag2 106.3(4) . .
C17 S1 Ag3 123.8(4) . 3
C17 S1 Ag4 123.8(4) . .
Ag2 S2 Ag3 74.93(9) . 3
Ag2 S2 Ag4 74.07(9) . 3
Ag3 S2 Ag4 113.51(14) 3 3
S3B S2 Ag2 95.11(14) 14 .
S3B S2 Ag3 62.79(11) 14 3
S3B S2 Ag4 63.34(12) 14 3
C18 S2 Ag2 106.5(4) . .
C18 S2 Ag3 123.7(4) . 3
C18 S2 Ag4 121.0(4) . 3
C18 S2 S3B 158.3(5) . 14
Ag1 S3B Ag3 73.08(8) 14 14
Ag1 S3B Ag4 74.69(8) 14 14
Ag3 S3B Ag4 113.25(11) 14 14
S2 S3B Ag1 93.78(12) 16 14
S2 S3B Ag3 62.74(10) 16 14
S2 S3B Ag4 63.04(11) 16 14
C19B S3B Ag1 105.6(4) . 14
C19B S3B Ag3 123.9(3) . 14
C19B S3B Ag4 120.4(3) . 14
C19B S3B S2 160.6(4) . 16
Ag1 S3A Ag3 76.25(9) 14 .
Ag1 S3A Ag4 75.65(9) 14 14
Ag1 S3A S4A 98.17(13) 14 16
Ag3 S3A Ag4 114.22(12) . 14
S4A S3A Ag3 64.81(11) 16 .
S4A S3A Ag4 62.19(11) 16 14
C19A S3A Ag1 107.4(5) . 14
C19A S3A Ag3 124.6(4) . .
C19A S3A Ag4 120.3(4) . 14
C19A S3A S4A 154.1(5) . 16
Ag1 S4B Ag3 73.72(9) 14 .
Ag1 S4B Ag4 74.77(9) 14 3
Ag4 S4B Ag3 110.25(11) 3 .
C20B S4B Ag1 107.7(5) . 14
C20B S4B Ag3 120.4(4) . .
C20B S4B Ag4 128.0(5) . 3
Ag1 S4A Ag3 71.43(8) 14 14
Ag1 S4A Ag4 72.20(8) 14 3
Ag4 S4A Ag3 108.94(11) 3 14
C20A S4A Ag1 106.6(5) . 14
C20A S4A Ag3 121.0(4) . 14
C20A S4A Ag4 127.0(4) . 3
C1 N1 Ag4 120.9(5) . .
C5 N1 Ag4 122.2(5) . .
C5 N1 C1 116.9(6) . .
C14 N2 Ag3 122.5(5) . 10_665
C14 N2 C15 116.1(6) . .
C15 N2 Ag3 121.3(5) . 10_665
N1 C1 C2 122.6(7) . .
C3 C2 C1 121.4(7) . .
C2 C3 C4 116.1(7) . .
C2 C3 C6 122.3(8) . .
C4 C3 C6 121.6(8) . .
C3 C4 C5 119.5(9) . .
N1 C5 C4 123.5(9) . .
C7 C6 C3 120.6(7) . .
C11 C6 C3 123.2(8) . .
C11 C6 C7 116.2(8) . .
C8 C7 C6 120.7(10) . .
C7 C8 C9 120.1(11) . .
C8 C9 C12 120.6(8) . .
C10 C9 C8 117.0(9) . .
C10 C9 C12 122.3(9) . .
C9 C10 C11 123.2(11) . .
C10 C11 C6 122.4(12) . .
C13 C12 C9 120.3(8) . .
C16 C12 C9 124.1(8) . .
C16 C12 C13 115.5(7) . .
C14 C13 C12 118.9(8) . .
N2 C14 C13 124.4(8) . .
N2 C15 C16 124.0(8) . .
C12 C16 C15 120.8(8) . .
B3 C17 S1 128.7(9) . .
B4 C17 S1 128.3(9) . .
B4 C17 B3 88.1(10) . .
B6 C17 S1 106.7(8) 3 .
B6 C17 B3 64.0(9) 3 .
B6 C17 B4 123.2(10) 3 .
B3 C18 S2 130.4(8) 3 .
B4 C18 S2 129.6(8) . .
B4 C18 B3 87.1(9) . 3
B5 C18 S2 108.6(8) 3 .
B5 C18 B3 62.0(8) 3 3
B5 C18 B4 119.8(9) 3 .
B7 C19B S3B 128.8(8) . .
B7 C19B B9 87.5(9) . .
B9 C19B S3B 128.2(8) . .
B9 C19A S3A 130.7(8) . .
B14 C19A S3A 127.3(8) . .
B14 C19A B9 92.2(9) . .
B7 C20A S4A 132.3(8) . .
B7 C20A B13 90.5(9) . .
B13 C20A S4A 126.7(7) . .
B13 C20B S4B 129.4(9) . .
B13 C20B B14 88.8(9) . .
B14 C20B S4B 128.2(9) . .
B2 B1 B2 87.9(14) 3 .
B2 B1 B3 59.9(11) . .
B2 B1 B3 123.0(12) 3 .
B2 B1 B4 64.8(12) 3 3
B4 B1 B2 123.6(12) 3 .
B4 B1 B3 93.8(11) 3 .
B1 B2 B1 91.8(13) 3 .
B1 B2 B3 121.5(13) 3 .
B1 B2 B3 61.2(12) . .
B1 B2 B4 57.6(11) 3 .
B1 B2 B4 119.1(13) . .
B3 B2 B4 89.9(12) . .
C17 B3 B6 54.0(7) . 3
B1 B3 C17 114.7(11) . .
B1 B3 C18 87.5(10) . 3
B1 B3 B6 87.5(10) . 3
B2 B3 C17 91.4(11) . .
B2 B3 C18 117.0(11) . 3
B2 B3 B1 58.9(11) . .
B2 B3 B6 117.0(11) . 3
C17 B4 B2 90.2(11) . .
C18 B4 B2 117.1(11) . .
B1 B4 C17 117.2(11) 3 .
B1 B4 C18 91.4(11) 3 .
B1 B4 B2 57.5(10) 3 .
C19B B7 B8 91.8(10) . .
C19B B7 B11 117.2(10) . .
C20A B7 B11 90.4(10) . .
B8 B7 C20A 118.2(10) . .
B8 B7 B11 55.4(9) . .
B9 B8 B7 86.6(10) . .
B9 B8 B10 66.1(10) . .
B10 B8 B7 121.4(11) . .
B11 B8 B7 66.0(11) . .
B11 B8 B9 123.7(11) . .
B11 B8 B10 87.0(12) . .
C19B B9 B10 116.6(10) . .
C19A B9 B10 86.0(9) . .
B8 B9 C19B 93.2(9) . .
B8 B9 C19A 118.1(10) . .
B8 B9 B10 58.1(9) . .
B8 B10 B9 55.8(9) . .
B8 B10 B14 120.4(12) . .
B12 B10 B8 90.0(13) . .
B12 B10 B9 119.7(12) . .
B12 B10 B14 63.9(10) . .
B14 B10 B9 90.7(11) . .
B8 B11 B7 58.7(9) . .
B8 B11 B13 120.1(11) . .
B12 B11 B7 120.8(12) . .
B12 B11 B8 93.5(14) . .
B12 B11 B13 61.1(10) . .
B13 B11 B7 87.7(10) . .
B10 B12 B13 120.8(12) . .
B10 B12 B14 60.0(10) . .
B11 B12 B10 89.4(13) . .
B11 B12 B13 64.2(11) . .
B11 B12 B14 120.7(12) . .
B13 B12 B14 88.3(10) . .
C20A B13 B11 91.3(9) . .
C20B B13 B11 116.6(10) . .
B12 B13 C20A 118.2(9) . .
B12 B13 C20B 92.7(10) . .
B12 B13 B11 54.7(10) . .
C19A B14 B12 117.4(10) . .
C20B B14 B12 89.8(10) . .
B10 B14 C19A 91.1(10) . .
B10 B14 C20B 116.8(10) . .
B10 B14 B12 56.2(10) . .

loop_
_geom_bond_atom_site_label_1
_geom_bond_atom_site_label_2
_geom_bond_distance
_geom_bond_site_symmetry_2
Ag1 Ag1 2.7741(6) 16
Ag1 Ag1 2.7742(6) 14
Ag1 Ag2 2.7701(6) .
Ag1 Ag2 2.7754(6) 14
Ag1 Ag3 3.0490(6) .
Ag1 Ag3 3.0897(7) 16
Ag1 Ag4 3.1321(7) .
Ag1 Ag4 3.0503(6) 14
Ag1 S3B 2.514(3) 16
Ag1 S3A 2.465(3) 16
Ag1 S4B 2.459(3) 16
Ag1 S4A 2.525(3) 16
Ag2 Ag1 2.7753(6) 16
Ag2 Ag1 2.7753(6) 14
Ag2 Ag1 2.7701(6) 3
Ag2 Ag3 3.0837(5) .
Ag2 Ag3 3.0838(5) 3
Ag2 Ag4 3.0758(5) 3
Ag2 Ag4 3.0757(5) .
Ag2 S1 2.498(3) 3
Ag2 S1 2.498(3) .
Ag2 S2 2.462(3) 3
Ag2 S2 2.462(3) .
Ag3 Ag1 3.0897(7) 14
Ag3 S1 2.644(3) 3
Ag3 S2 2.604(3) 3
Ag3 S3B 2.606(3) 16
Ag3 S3A 2.538(3) .
Ag3 S4B 2.683(4) .
Ag3 S4A 2.692(3) 16
Ag3 N2 2.284(6) 12_655
Ag4 Ag1 3.0501(6) 16
Ag4 S1 2.595(3) .
Ag4 S2 2.640(3) 3
Ag4 S3B 2.647(3) 16
Ag4 S3A 2.638(3) 16
Ag4 S4B 2.562(3) 3
Ag4 S4A 2.649(3) 3
Ag4 N1 2.281(5) .
S1 Ag3 2.644(3) 3
S1 C17 1.811(11) .
S2 Ag3 2.605(3) 3
S2 Ag4 2.640(3) 3
S2 S3B 2.384(5) 14
S2 C18 1.819(12) .
S3B Ag1 2.514(3) 14
S3B Ag3 2.606(3) 14
S3B Ag4 2.647(3) 14
S3B S2 2.384(5) 16
S3B C19B 1.872(10) .
S3A Ag1 2.465(3) 14
S3A Ag4 2.638(3) 14
S3A S4A 2.485(5) 16
S3A C19A 1.830(11) .
S4B Ag1 2.459(3) 14
S4B Ag4 2.562(3) 3
S4B C20B 1.801(11) .
S4A Ag1 2.526(3) 14
S4A Ag3 2.692(3) 14
S4A Ag4 2.649(3) 3
S4A C20A 1.809(11) .
N1 C1 1.343(9) .
N1 C5 1.286(10) .
N2 Ag3 2.284(6) 10_665
N2 C14 1.317(10) .
N2 C15 1.327(11) .
C1 C2 1.360(10) .
C2 C3 1.356(11) .
C3 C4 1.372(12) .
C3 C6 1.470(10) .
C4 C5 1.402(11) .
C6 C7 1.405(13) .
C6 C11 1.384(14) .
C7 C8 1.379(13) .
C8 C9 1.423(14) .
C9 C10 1.334(14) .
C9 C12 1.465(10) .
C10 C11 1.340(14) .
C12 C13 1.427(11) .
C12 C16 1.359(12) .
C13 C14 1.368(10) .
C15 C16 1.368(11) .
C17 B3 1.684(18) .
C17 B4 1.655(17) .
C17 B6 1.543(16) 3
C18 B3 1.715(17) 3
C18 B4 1.670(17) .
C18 B5 1.543(16) 3
C19B B7 1.568(16) .
C19B B9 1.578(15) .
C19A B9 1.684(17) .
C19A B14 1.631(16) .
C20A B7 1.649(18) .
C20A B13 1.668(15) .
C20B B13 1.644(16) .
C20B B14 1.667(17) .
B1 B2 1.56(2) 3
B1 B2 1.60(2) .
B1 B3 1.63(2) .
B1 B4 1.56(2) 3
B2 B1 1.56(2) 3
B2 B3 1.61(2) .
B2 B4 1.68(2) .
B3 C18 1.715(17) 3
B3 B6 1.715(17) 3
B4 B1 1.56(2) 3
B7 B8 1.609(19) .
B7 B11 1.72(2) .
B8 B9 1.562(18) .
B8 B10 1.60(2) .
B8 B11 1.55(2) .
B9 B10 1.73(2) .
B10 B12 1.56(2) .
B10 B14 1.63(2) .
B11 B12 1.52(2) .
B11 B13 1.680(19) .
B12 B13 1.63(2) .
B12 B14 1.69(2) .

loop_
_platon_squeeze_void_nr
_platon_squeeze_void_average_x
_platon_squeeze_void_average_y
_platon_squeeze_void_average_z
_platon_squeeze_void_volume
_platon_squeeze_void_count_electrons
_platon_squeeze_void_content
1 -0.013 -0.058 0.403 8848 2281 ' '

loop_
_exptl_oxdiff_crystal_face_indexfrac_h
_exptl_oxdiff_crystal_face_indexfrac_k
_exptl_oxdiff_crystal_face_indexfrac_l
_exptl_oxdiff_crystal_face_x
_exptl_oxdiff_crystal_face_y
_exptl_oxdiff_crystal_face_z
-5.3430 -15.6353 6.3315 -0.0020 0.9814 -0.2184
-15.6567 6.6854 5.6571 0.0022 -0.1709 -1.0057
15.6626 1.3034 -7.6578 -0.0028 -0.2934 0.9511
-1.6534 17.6453 -3.3356 0.0144 -0.9972 -0.2292
8.3196 -15.3272 -0.3274 -0.0138 0.7705 0.6211
11.3367 11.6328 -6.3269 0.0933 -0.8015 0.5741
-13.9895 9.0135 4.9916 0.0372 -0.3175 -0.9345
6.9922 11.9956 11.0111 0.8779 -0.5021 -0.0275
5.9825 0.0164 16.0122 0.9570 0.2338 -0.0402
1.9820 -10.9720 13.0072 0.5703 0.7990 -0.0450
-7.6586 -11.3279 -10.3446 -0.8513 0.4814 -0.0293
-0.9831 3.9724 -17.0086 -0.8389 -0.4955 0.2686
-3.3142 10.3066 -13.6753 -0.6442 -0.7665 -0.0005
